data_4076662
loop_
_publ_author_name
'Esteruelas, Miguel A.'
'Garc\'ia-Yebra, Cristina'
'Oliv\'an, Montserrat'
'O\~nate, Enrique'
'Tajada, Mar\'ia A.'

_publ_section_title
;
 Dihydride versus Elongated Dihydrogen in
 [H2Os(\k2-O2CCH3)L(PiPr3)2]+Complexes:&#x00A0; Influence of the L Ligand
;
_journal_issue 6
_journal_name_full Organometallics
_journal_page_first 1311
_journal_paper_doi 10.1021/om010891z
_journal_volume 21
_journal_year 2002
_chemical_formula_sum 'C26 H54 B F4 N O2 Os P2'
_chemical_formula_weight 751.65
_chemical_name_systematic
; 
 ? 
;
_space_group_IT_number 2
_symmetry_cell_setting triclinic
_symmetry_space_group_name_Hall '-P 1'
_symmetry_space_group_name_H-M 'P -1'
_atom_sites_solution_hydrogens geom
_atom_sites_solution_primary heavy
_atom_sites_solution_secondary difmap
_audit_creation_method SHELXL-97
_cell_angle_alpha 94.795(2)
_cell_angle_beta 99.201(2)
_cell_angle_gamma 114.1060(10)
_cell_formula_units_Z 2
_cell_length_a 10.5133(10)
_cell_length_b 11.3440(10)
_cell_length_c 15.0795(14)
_cell_measurement_reflns_used 5373
_cell_measurement_temperature 173(2)
_cell_measurement_theta_max 24
_cell_measurement_theta_min 2
_cell_volume 1598.2(3)
_computing_cell_refinement 'Bruker SMART'
_computing_data_collection 'Bruker SMART'
_computing_data_reduction 'Bruker SHELXTL'
_computing_molecular_graphics 'Bruker SHELXTL'
_computing_publication_material 'Bruker SHELXTL'
_computing_structure_refinement 'SHELXL-97 (Sheldrick, 1997)'
_computing_structure_solution 'SHELXS-97 (Sheldrick, 1990)'
_diffrn_ambient_temperature 173(2)
_diffrn_detector_type 'Bruker SMART APEX'
_diffrn_measured_fraction_theta_full 0.917
_diffrn_measured_fraction_theta_max 0.917
_diffrn_measurement_device_type
;
'three-circle diffractometer with CCD area detector'
;
_diffrn_measurement_method 'omega scans'
_diffrn_radiation_monochromator graphite
_diffrn_radiation_source 'fine-focus sealed tube'
_diffrn_radiation_type MoK\a
_diffrn_radiation_wavelength 0.71073
_diffrn_reflns_av_R_equivalents 0.0599
_diffrn_reflns_av_sigmaI/netI 0.0830
_diffrn_reflns_limit_h_max 14
_diffrn_reflns_limit_h_min -14
_diffrn_reflns_limit_k_max 14
_diffrn_reflns_limit_k_min -14
_diffrn_reflns_limit_l_max 20
_diffrn_reflns_limit_l_min -20
_diffrn_reflns_number 19665
_diffrn_reflns_theta_full 28.63
_diffrn_reflns_theta_max 28.63
_diffrn_reflns_theta_min 1.39
_exptl_absorpt_coefficient_mu 4.136
_exptl_absorpt_correction_T_max 0.928
_exptl_absorpt_correction_T_min 0.624
_exptl_absorpt_correction_type multi-scan
_exptl_crystal_colour orange
_exptl_crystal_density_diffrn 1.562
_exptl_crystal_density_method 'not measured'
_exptl_crystal_description `needle'
_exptl_crystal_F_000 760
_exptl_crystal_size_max 0.20
_exptl_crystal_size_mid 0.03
_exptl_crystal_size_min 0.02
_refine_diff_density_max 1.614
_refine_diff_density_min -1.174
_refine_diff_density_rms 0.123
_refine_ls_extinction_method none
_refine_ls_goodness_of_fit_ref 0.879
_refine_ls_hydrogen_treatment mixed
_refine_ls_matrix_type full
_refine_ls_number_parameters 362
_refine_ls_number_reflns 7533
_refine_ls_number_restraints 0
_refine_ls_restrained_S_all 0.879
_refine_ls_R_factor_all 0.0479
_refine_ls_R_factor_gt 0.0359
_refine_ls_shift/su_max 0.198
_refine_ls_shift/su_mean 0.007
_refine_ls_structure_factor_coef Fsqd
_refine_ls_weighting_details 'calc w=1/[\s^2^(Fo^2^)+(0.0193P)^2^+0.0000P] where P=(Fo^2^+2Fc^2^)/3'
_refine_ls_weighting_scheme calc
_refine_ls_wR_factor_gt 0.0644
_refine_ls_wR_factor_ref 0.0668
_reflns_number_gt 6087
_reflns_number_total 7533
_reflns_threshold_expression >2sigma(I)
_cod_data_source_file om010891z.cif
_cod_data_source_block mat137s
_cod_original_sg_symbol_H-M P-1
_cod_database_code 4076662

loop_
_symmetry_equiv_pos_as_xyz
'x, y, z'
'-x, -y, -z'

loop_
_atom_site_label
_atom_site_type_symbol
_atom_site_fract_x
_atom_site_fract_y
_atom_site_fract_z
_atom_site_U_iso_or_equiv
_atom_site_adp_type
_atom_site_occupancy
_atom_site_symmetry_multiplicity
_atom_site_calc_flag
_atom_site_refinement_flags
H01 H 0.006(3) 0.254(3) 0.154(2) 0.011(6) Uiso 1 1 d .
H02 H 0.048(3) 0.272(3) 0.317(2) 0.011(6) Uiso 1 1 d .
Os Os 0.037106(19) 0.205712(18) 0.233801(13) 0.02623(6) Uani 1 1 d .
P1 P 0.19375(12) 0.41546(11) 0.23128(8) 0.0310(3) Uani 1 1 d .
P2 P -0.18599(13) 0.19241(11) 0.24077(8) 0.0313(3) Uani 1 1 d .
F1 F 0.8015(5) 0.5926(3) 0.2074(3) 0.1015(14) Uani 1 1 d .
F2 F 0.9613(4) 0.7967(4) 0.2283(3) 0.1043(14) Uani 1 1 d .
F3 F 0.9105(6) 0.7042(5) 0.3478(3) 0.1272(18) Uani 1 1 d .
F4 F 0.7550(5) 0.7584(4) 0.2610(3) 0.1112(15) Uani 1 1 d .
O1 O 0.2061(3) 0.1538(3) 0.2027(2) 0.0356(8) Uani 1 1 d .
O2 O -0.0113(3) 0.0375(3) 0.1305(2) 0.0399(8) Uani 1 1 d .
N N 0.0304(5) 0.0594(4) 0.3278(3) 0.0403(11) Uani 1 1 d .
H1 H -0.028(5) 0.049(5) 0.358(3) 0.036(17) Uiso 1 1 d .
H2 H -0.006(5) -0.018(5) 0.292(3) 0.051(17) Uiso 1 1 d .
B B 0.8515(10) 0.7076(8) 0.2618(6) 0.068(2) Uani 1 1 d .
C1 C 0.1178(6) 0.0560(5) 0.1452(3) 0.0394(12) Uani 1 1 d .
C2 C 0.1603(6) -0.0341(6) 0.0940(4) 0.0577(16) Uani 1 1 d .
H2A H 0.2625 -0.0084 0.1154 0.086 Uiso 1 1 calc R
H2B H 0.1405 -0.0299 0.0289 0.086 Uiso 1 1 calc R
H2C H 0.1061 -0.1238 0.1039 0.086 Uiso 1 1 calc R
C3 C 0.1592(5) 0.0857(5) 0.3946(3) 0.0387(12) Uani 1 1 d .
C4 C 0.2562(6) 0.0400(5) 0.3725(4) 0.0512(14) Uani 1 1 d .
H4 H 0.2365 -0.0122 0.3149 0.061 Uiso 1 1 calc R
C5 C 0.3808(6) 0.0706(6) 0.4343(4) 0.0625(17) Uani 1 1 d .
H5 H 0.4474 0.0399 0.4191 0.075 Uiso 1 1 calc R
C6 C 0.4096(6) 0.1443(6) 0.5170(5) 0.0628(17) Uani 1 1 d .
H6 H 0.4965 0.1655 0.5589 0.075 Uiso 1 1 calc R
C7 C 0.3131(7) 0.1887(5) 0.5406(4) 0.0588(16) Uani 1 1 d .
H7 H 0.3329 0.2401 0.5985 0.071 Uiso 1 1 calc R
C8 C 0.1875(6) 0.1573(5) 0.4789(3) 0.0467(13) Uani 1 1 d .
H8 H 0.1197 0.1858 0.4951 0.056 Uiso 1 1 calc R
C9 C 0.3375(5) 0.4907(5) 0.3347(3) 0.0411(13) Uani 1 1 d .
H9 H 0.4003 0.5805 0.3252 0.049 Uiso 1 1 calc R
C10 C 0.4314(5) 0.4187(5) 0.3510(4) 0.0565(16) Uani 1 1 d .
H10A H 0.5045 0.4627 0.4069 0.085 Uiso 1 1 calc R
H10B H 0.4776 0.4190 0.2994 0.085 Uiso 1 1 calc R
H10C H 0.3728 0.3282 0.3571 0.085 Uiso 1 1 calc R
C11 C 0.2806(6) 0.5078(5) 0.4200(3) 0.0540(15) Uani 1 1 d .
H11A H 0.2392 0.4234 0.4410 0.081 Uiso 1 1 calc R
H11B H 0.2073 0.5397 0.4055 0.081 Uiso 1 1 calc R
H11C H 0.3591 0.5712 0.4681 0.081 Uiso 1 1 calc R
C12 C 0.2975(5) 0.4154(5) 0.1427(3) 0.0440(13) Uani 1 1 d .
H12 H 0.3509 0.3633 0.1624 0.053 Uiso 1 1 calc R
C13 C 0.2117(6) 0.3468(6) 0.0468(3) 0.0552(15) Uani 1 1 d .
H13A H 0.1635 0.3977 0.0206 0.083 Uiso 1 1 calc R
H13B H 0.1405 0.2591 0.0497 0.083 Uiso 1 1 calc R
H13C H 0.2761 0.3393 0.0086 0.083 Uiso 1 1 calc R
C14 C 0.4136(5) 0.5511(5) 0.1379(4) 0.0636(17) Uani 1 1 d .
H14A H 0.4741 0.5409 0.0975 0.095 Uiso 1 1 calc R
H14B H 0.4721 0.5930 0.1990 0.095 Uiso 1 1 calc R
H14C H 0.3685 0.6057 0.1141 0.095 Uiso 1 1 calc R
C15 C 0.1189(5) 0.5357(4) 0.2176(3) 0.0359(11) Uani 1 1 d .
H15 H 0.0399 0.5112 0.2515 0.043 Uiso 1 1 calc R
C16 C 0.0507(5) 0.5289(5) 0.1180(3) 0.0477(14) Uani 1 1 d .
H16A H -0.0073 0.5782 0.1161 0.072 Uiso 1 1 calc R
H16B H -0.0099 0.4374 0.0904 0.072 Uiso 1 1 calc R
H16C H 0.1259 0.5670 0.0840 0.072 Uiso 1 1 calc R
C17 C 0.2218(6) 0.6818(5) 0.2568(4) 0.0659(18) Uani 1 1 d .
H17A H 0.3048 0.7089 0.2285 0.099 Uiso 1 1 calc R
H17B H 0.2534 0.6914 0.3229 0.099 Uiso 1 1 calc R
H17C H 0.1717 0.7368 0.2438 0.099 Uiso 1 1 calc R
C18 C -0.2627(5) 0.2718(5) 0.1584(3) 0.0359(11) Uani 1 1 d .
H18 H -0.1949 0.3668 0.1721 0.043 Uiso 1 1 calc R
C19 C -0.2700(5) 0.2277(5) 0.0590(3) 0.0465(13) Uani 1 1 d .
H19A H -0.3545 0.1447 0.0361 0.070 Uiso 1 1 calc R
H19B H -0.1842 0.2158 0.0535 0.070 Uiso 1 1 calc R
H19C H -0.2760 0.2943 0.0232 0.070 Uiso 1 1 calc R
C20 C -0.4076(6) 0.2669(7) 0.1678(4) 0.073(2) Uani 1 1 d .
H20A H -0.4287 0.3267 0.1313 0.109 Uiso 1 1 calc R
H20B H -0.4049 0.2932 0.2319 0.109 Uiso 1 1 calc R
H20C H -0.4818 0.1775 0.1462 0.109 Uiso 1 1 calc R
C21 C -0.2146(6) 0.2533(5) 0.3495(3) 0.0438(13) Uani 1 1 d .
H21 H -0.3196 0.2249 0.3428 0.053 Uiso 1 1 calc R
C22 C -0.1427(6) 0.4027(5) 0.3723(4) 0.0583(16) Uani 1 1 d .
H22A H -0.1724 0.4311 0.4254 0.087 Uiso 1 1 calc R
H22B H -0.1707 0.4395 0.3201 0.087 Uiso 1 1 calc R
H22C H -0.0389 0.4334 0.3860 0.087 Uiso 1 1 calc R
C23 C -0.1653(6) 0.1975(6) 0.4301(4) 0.0602(16) Uani 1 1 d .
H23A H -0.0618 0.2270 0.4403 0.090 Uiso 1 1 calc R
H23B H -0.2129 0.1016 0.4167 0.090 Uiso 1 1 calc R
H23C H -0.1897 0.2281 0.4848 0.090 Uiso 1 1 calc R
C24 C -0.3089(5) 0.0145(5) 0.2222(4) 0.0454(13) Uani 1 1 d .
H24 H -0.2555 -0.0253 0.2606 0.054 Uiso 1 1 calc R
C25 C -0.3388(6) -0.0561(5) 0.1251(4) 0.0655(18) Uani 1 1 d .
H25A H -0.3762 -0.1507 0.1248 0.098 Uiso 1 1 calc R
H25B H -0.2503 -0.0258 0.1025 0.098 Uiso 1 1 calc R
H25C H -0.4093 -0.0370 0.0857 0.098 Uiso 1 1 calc R
C26 C -0.4465(6) -0.0229(6) 0.2535(5) 0.088(2) Uani 1 1 d .
H26A H -0.5082 0.0067 0.2150 0.131 Uiso 1 1 calc R
H26B H -0.4270 0.0184 0.3169 0.131 Uiso 1 1 calc R
H26C H -0.4942 -0.1183 0.2489 0.131 Uiso 1 1 calc R

loop_
_atom_site_aniso_label
_atom_site_aniso_U_11
_atom_site_aniso_U_22
_atom_site_aniso_U_33
_atom_site_aniso_U_23
_atom_site_aniso_U_13
_atom_site_aniso_U_12
Os 0.02446(10) 0.02269(9) 0.02855(10) 0.00222(7) 0.00328(7) 0.00839(7)
P1 0.0261(6) 0.0279(7) 0.0323(7) 0.0064(5) 0.0007(5) 0.0066(5)
P2 0.0282(7) 0.0260(6) 0.0384(7) 0.0061(5) 0.0082(6) 0.0099(5)
F1 0.143(4) 0.042(2) 0.107(3) -0.009(2) 0.012(3) 0.037(2)
F2 0.113(4) 0.059(3) 0.141(4) 0.018(3) 0.040(3) 0.033(2)
F3 0.190(5) 0.118(4) 0.079(3) 0.013(3) -0.008(3) 0.086(4)
F4 0.124(4) 0.113(4) 0.122(4) 0.000(3) 0.015(3) 0.083(3)
O1 0.0318(18) 0.0370(19) 0.0352(19) 0.0033(15) 0.0021(15) 0.0143(16)
O2 0.038(2) 0.043(2) 0.040(2) -0.0083(16) -0.0036(16) 0.0255(17)
N 0.047(3) 0.033(3) 0.041(3) 0.009(2) 0.006(2) 0.018(2)
B 0.086(6) 0.046(5) 0.081(6) 0.015(4) 0.017(5) 0.036(5)
C1 0.048(3) 0.047(3) 0.031(3) 0.008(2) 0.011(2) 0.027(3)
C2 0.063(4) 0.073(4) 0.051(4) -0.003(3) 0.007(3) 0.048(4)
C3 0.043(3) 0.031(3) 0.043(3) 0.017(2) 0.009(2) 0.015(2)
C4 0.068(4) 0.061(4) 0.041(3) 0.015(3) 0.014(3) 0.041(3)
C5 0.060(4) 0.086(5) 0.063(4) 0.035(4) 0.016(3) 0.047(4)
C6 0.047(4) 0.063(4) 0.072(5) 0.032(4) -0.003(3) 0.018(3)
C7 0.072(4) 0.047(4) 0.046(4) 0.009(3) -0.004(3) 0.022(3)
C8 0.059(4) 0.045(3) 0.042(3) 0.012(3) 0.009(3) 0.027(3)
C9 0.031(3) 0.035(3) 0.039(3) 0.003(2) -0.008(2) 0.002(2)
C10 0.042(3) 0.062(4) 0.055(4) 0.008(3) -0.010(3) 0.020(3)
C11 0.051(3) 0.049(3) 0.040(3) -0.006(3) -0.017(3) 0.011(3)
C12 0.032(3) 0.051(3) 0.047(3) 0.014(3) 0.012(2) 0.014(2)
C13 0.052(4) 0.080(4) 0.042(3) 0.017(3) 0.022(3) 0.032(3)
C14 0.035(3) 0.063(4) 0.085(5) 0.031(4) 0.018(3) 0.008(3)
C15 0.029(3) 0.027(3) 0.044(3) 0.007(2) -0.002(2) 0.007(2)
C16 0.037(3) 0.050(3) 0.053(3) 0.020(3) 0.006(3) 0.014(3)
C17 0.059(4) 0.031(3) 0.088(5) 0.005(3) -0.014(3) 0.011(3)
C18 0.030(3) 0.038(3) 0.041(3) 0.010(2) 0.008(2) 0.016(2)
C19 0.042(3) 0.046(3) 0.046(3) 0.006(3) -0.005(3) 0.019(3)
C20 0.051(4) 0.106(5) 0.090(5) 0.042(4) 0.025(4) 0.054(4)
C21 0.047(3) 0.050(3) 0.046(3) 0.016(3) 0.024(3) 0.025(3)
C22 0.078(4) 0.065(4) 0.044(3) 0.000(3) 0.020(3) 0.042(4)
C23 0.080(5) 0.072(4) 0.048(4) 0.024(3) 0.028(3) 0.044(4)
C24 0.034(3) 0.027(3) 0.064(4) 0.014(3) 0.007(3) 0.003(2)
C25 0.043(4) 0.035(3) 0.093(5) -0.003(3) 0.004(3) -0.002(3)
C26 0.057(4) 0.065(4) 0.111(6) 0.008(4) 0.042(4) -0.011(3)

loop_
_atom_type_symbol
_atom_type_description
_atom_type_scat_dispersion_real
_atom_type_scat_dispersion_imag
_atom_type_scat_source
C C 0.0033 0.0016 'International Tables Vol C Tables 4.2.6.8 and 6.1.1.4'
H H 0.0000 0.0000 'International Tables Vol C Tables 4.2.6.8 and 6.1.1.4'
B B 0.0013 0.0007 'International Tables Vol C Tables 4.2.6.8 and 6.1.1.4'
N N 0.0061 0.0033 'International Tables Vol C Tables 4.2.6.8 and 6.1.1.4'
O O 0.0106 0.0060 'International Tables Vol C Tables 4.2.6.8 and 6.1.1.4'
F F 0.0171 0.0103 'International Tables Vol C Tables 4.2.6.8 and 6.1.1.4'
P P 0.1023 0.0942 'International Tables Vol C Tables 4.2.6.8 and 6.1.1.4'
Os Os -1.2165 7.6030 'International Tables Vol C Tables 4.2.6.8 and 6.1.1.4'

loop_
_geom_angle_atom_site_label_1
_geom_angle_atom_site_label_2
_geom_angle_atom_site_label_3
_geom_angle
O2 Os O1 59.03(11)
O2 Os N 81.81(16)
O1 Os N 78.65(16)
O2 Os P1 124.54(9)
O1 Os P1 84.99(9)
N Os P1 134.23(12)
O2 Os P2 102.82(9)
O1 Os P2 161.28(9)
N Os P2 95.12(13)
P1 Os P2 111.23(4)
O2 Os C1 29.60(13)
O1 Os C1 29.45(13)
N Os C1 78.00(17)
P1 Os C1 106.50(12)
P2 Os C1 132.18(13)
O2 Os H01 79.7(13)
O1 Os H01 100.2(13)
N Os H01 159.0(13)
P1 Os H01 65.9(13)
P2 Os H01 79.3(13)
C1 Os H01 90.7(13)
O2 Os H02 157.7(13)
O1 Os H02 122.5(13)
N Os H02 77.1(13)
P1 Os H02 76.5(13)
P2 Os H02 72.2(13)
C1 Os H02 146.5(13)
H01 Os H02 119.4(19)
C15 P1 C9 104.1(2)
C15 P1 C12 110.0(2)
C9 P1 C12 101.3(2)
C15 P1 Os 116.86(15)
C9 P1 Os 113.90(16)
C12 P1 Os 109.46(17)
C21 P2 C18 102.3(2)
C21 P2 C24 102.3(2)
C18 P2 C24 108.5(2)
C21 P2 Os 118.86(17)
C18 P2 Os 117.18(15)
C24 P2 Os 106.50(17)
C1 O1 Os 91.7(3)
C1 O2 Os 91.8(3)
C3 N Os 118.6(3)
C3 N H1 103(4)
Os N H1 112(4)
C3 N H2 114(3)
Os N H2 105(3)
H1 N H2 102(5)
F1 B F4 113.6(7)
F1 B F3 112.3(6)
F4 B F3 111.8(7)
F1 B F2 107.5(7)
F4 B F2 105.1(6)
F3 B F2 105.9(7)
O1 C1 O2 117.4(4)
O1 C1 C2 122.6(5)
O2 C1 C2 119.9(5)
O1 C1 Os 58.8(2)
O2 C1 Os 58.6(2)
C2 C1 Os 178.2(4)
C1 C2 H2A 109.5
C1 C2 H2B 109.5
H2A C2 H2B 109.5
C1 C2 H2C 109.5
H2A C2 H2C 109.5
H2B C2 H2C 109.5
C8 C3 C4 119.4(5)
C8 C3 N 120.7(5)
C4 C3 N 119.9(5)
C5 C4 C3 119.6(5)
C5 C4 H4 120.2
C3 C4 H4 120.2
C6 C5 C4 120.7(6)
C6 C5 H5 119.7
C4 C5 H5 119.7
C5 C6 C7 120.4(6)
C5 C6 H6 119.8
C7 C6 H6 119.8
C6 C7 C8 119.0(6)
C6 C7 H7 120.5
C8 C7 H7 120.5
C3 C8 C7 120.9(5)
C3 C8 H8 119.6
C7 C8 H8 119.6
C10 C9 C11 110.2(4)
C10 C9 P1 113.5(3)
C11 C9 P1 112.4(3)
C10 C9 H9 106.8
C11 C9 H9 106.8
P1 C9 H9 106.8
C9 C10 H10A 109.5
C9 C10 H10B 109.5
H10A C10 H10B 109.5
C9 C10 H10C 109.5
H10A C10 H10C 109.5
H10B C10 H10C 109.5
C9 C11 H11A 109.5
C9 C11 H11B 109.5
H11A C11 H11B 109.5
C9 C11 H11C 109.5
H11A C11 H11C 109.5
H11B C11 H11C 109.5
C13 C12 C14 109.5(4)
C13 C12 P1 116.6(3)
C14 C12 P1 114.5(4)
C13 C12 H12 105.0
C14 C12 H12 105.0
P1 C12 H12 105.0
C12 C13 H13A 109.5
C12 C13 H13B 109.5
H13A C13 H13B 109.5
C12 C13 H13C 109.5
H13A C13 H13C 109.5
H13B C13 H13C 109.5
C12 C14 H14A 109.5
C12 C14 H14B 109.5
H14A C14 H14B 109.5
C12 C14 H14C 109.5
H14A C14 H14C 109.5
H14B C14 H14C 109.5
C16 C15 C17 107.8(4)
C16 C15 P1 112.9(3)
C17 C15 P1 116.6(3)
C16 C15 H15 106.3
C17 C15 H15 106.3
P1 C15 H15 106.3
C15 C16 H16A 109.5
C15 C16 H16B 109.5
H16A C16 H16B 109.5
C15 C16 H16C 109.5
H16A C16 H16C 109.5
H16B C16 H16C 109.5
C15 C17 H17A 109.5
C15 C17 H17B 109.5
H17A C17 H17B 109.5
C15 C17 H17C 109.5
H17A C17 H17C 109.5
H17B C17 H17C 109.5
C19 C18 C20 108.7(4)
C19 C18 P2 114.9(3)
C20 C18 P2 115.9(3)
C19 C18 H18 105.5
C20 C18 H18 105.5
P2 C18 H18 105.5
C18 C19 H19A 109.5
C18 C19 H19B 109.5
H19A C19 H19B 109.5
C18 C19 H19C 109.5
H19A C19 H19C 109.5
H19B C19 H19C 109.5
C18 C20 H20A 109.5
C18 C20 H20B 109.5
H20A C20 H20B 109.5
C18 C20 H20C 109.5
H20A C20 H20C 109.5
H20B C20 H20C 109.5
C22 C21 C23 108.9(5)
C22 C21 P2 112.3(3)
C23 C21 P2 113.3(3)
C22 C21 H21 107.4
C23 C21 H21 107.4
P2 C21 H21 107.4
C21 C22 H22A 109.5
C21 C22 H22B 109.5
H22A C22 H22B 109.5
C21 C22 H22C 109.5
H22A C22 H22C 109.5
H22B C22 H22C 109.5
C21 C23 H23A 109.5
C21 C23 H23B 109.5
H23A C23 H23B 109.5
C21 C23 H23C 109.5
H23A C23 H23C 109.5
H23B C23 H23C 109.5
C26 C24 C25 109.3(5)
C26 C24 P2 117.2(4)
C25 C24 P2 114.2(4)
C26 C24 H24 104.9
C25 C24 H24 104.9
P2 C24 H24 104.9
C24 C25 H25A 109.5
C24 C25 H25B 109.5
H25A C25 H25B 109.5
C24 C25 H25C 109.5
H25A C25 H25C 109.5
H25B C25 H25C 109.5
C24 C26 H26A 109.5
C24 C26 H26B 109.5
H26A C26 H26B 109.5
C24 C26 H26C 109.5
H26A C26 H26C 109.5
H26B C26 H26C 109.5

loop_
_geom_bond_atom_site_label_1
_geom_bond_atom_site_label_2
_geom_bond_distance
Os O2 2.187(3)
Os O1 2.191(3)
Os N 2.258(4)
Os P1 2.2824(12)
Os P2 2.3081(12)
Os C1 2.560(5)
Os H01 1.42(3)
Os H02 1.38(3)
P1 C15 1.842(5)
P1 C9 1.848(5)
P1 C12 1.855(5)
P2 C21 1.843(5)
P2 C18 1.861(5)
P2 C24 1.866(5)
F1 B 1.333(8)
F2 B 1.388(9)
F3 B 1.356(9)
F4 B 1.354(8)
O1 C1 1.259(5)
O2 C1 1.265(5)
N C3 1.457(6)
N H1 0.80(4)
N H2 0.89(5)
C1 C2 1.480(6)
C2 H2A 0.9800
C2 H2B 0.9800
C2 H2C 0.9800
C3 C8 1.368(7)
C3 C4 1.390(7)
C4 C5 1.375(7)
C4 H4 0.9500
C5 C6 1.358(8)
C5 H5 0.9500
C6 C7 1.383(8)
C6 H6 0.9500
C7 C8 1.380(7)
C7 H7 0.9500
C8 H8 0.9500
C9 C10 1.523(6)
C9 C11 1.532(7)
C9 H9 1.0000
C10 H10A 0.9800
C10 H10B 0.9800
C10 H10C 0.9800
C11 H11A 0.9800
C11 H11B 0.9800
C11 H11C 0.9800
C12 C13 1.527(7)
C12 C14 1.542(7)
C12 H12 1.0000
C13 H13A 0.9800
C13 H13B 0.9800
C13 H13C 0.9800
C14 H14A 0.9800
C14 H14B 0.9800
C14 H14C 0.9800
C15 C16 1.538(6)
C15 C17 1.560(6)
C15 H15 1.0000
C16 H16A 0.9800
C16 H16B 0.9800
C16 H16C 0.9800
C17 H17A 0.9800
C17 H17B 0.9800
C17 H17C 0.9800
C18 C19 1.520(6)
C18 C20 1.531(6)
C18 H18 1.0000
C19 H19A 0.9800
C19 H19B 0.9800
C19 H19C 0.9800
C20 H20A 0.9800
C20 H20B 0.9800
C20 H20C 0.9800
C21 C22 1.528(7)
C21 C23 1.530(7)
C21 H21 1.0000
C22 H22A 0.9800
C22 H22B 0.9800
C22 H22C 0.9800
C23 H23A 0.9800
C23 H23B 0.9800
C23 H23C 0.9800
C24 C26 1.498(7)
C24 C25 1.528(7)
C24 H24 1.0000
C25 H25A 0.9800
C25 H25B 0.9800
C25 H25C 0.9800
C26 H26A 0.9800
C26 H26B 0.9800
C26 H26C 0.9800
